data_1100225
loop_
_publ_author_name
'Bach, Thorsten'
'Schlummer, Bj\"orn'
'Harms, Klaus'

_publ_section_title
;
 Intramolecular Iron(II)-catalyzed Nitrogen Transfer Reactions of
 Unsaturated Alkoxycarbonyl Azides: A Facile and Stereoselective
 Route to 4,5-Disubstituted Oxazolidinones
;
_journal_coden_ASTM CEUJED
_journal_issue 12
_journal_name_full 'Chemistry - A European Journal'
_journal_page_first 2581
_journal_page_last 2594
_journal_paper_doi 10.1002/1521-3765(20010618)7:12<2581::aid-chem25810>3.0.co;2-o
_journal_volume 7
_journal_year 2001
_chemical_formula_moiety 'C13 H14 Cl1 N1 O2'
_chemical_formula_sum 'C13 H14 Cl N O2'
_chemical_melting_point 397.15
_chemical_name_systematic
;
(Z)-4-(1-Chloro-1-phenylmethylidene)-5-propyl-1,3-oxazolidin-2-one
;
_space_group_IT_number 14
_symmetry_cell_setting monoclinic
_symmetry_space_group_name_Hall '-P 2yn'
_symmetry_space_group_name_H-M 'P 1 21/n 1'
_cell_angle_alpha 90
_cell_angle_beta 99.398(9)
_cell_angle_gamma 90
_cell_formula_units_Z 4
_cell_length_a 6.9144(6)
_cell_length_b 9.352(3)
_cell_length_c 19.9486(11)
_cell_volume 1272.632
_diffrn_ambient_temperature 213
_exptl_crystal_colour colorless.
_exptl_crystal_density_diffrn 1.314
_exptl_crystal_description prism
_refine_ls_R_factor_gt 5.93
_refine_ls_wR_factor_gt 5.93
_cod_original_sg_symbol_H-M 'P 21/n'
_cod_original_formula_sum 'C13 H14 Cl1 N1 O2'
_cod_database_code 1100225

loop_
_symmetry_equiv_pos_site_id
_symmetry_equiv_pos_as_xyz
1 x,y,z
2 1/2+x,1/2-y,1/2+z
3 -x,-y,-z
4 -1/2-x,-1/2+y,-1/2-z

loop_
_atom_site_label
_atom_site_type_symbol
_atom_site_fract_x
_atom_site_fract_y
_atom_site_fract_z
Cl1 Cl 0.61803(11) 0.97849(13) 0.20340(4)
C1 C 0.3854(4) 0.9026(4) 0.19006(15)
C2 C 0.2931(4) 0.8909(4) 0.12640(15)
C3 C 0.0960(5) 0.8249(5) 0.09838(16)
H1 H -0.001(5) 0.884(4) 0.1118(14)
C4 C 0.0768(6) 0.6682(5) 0.1131(2)
H2 H 0.082(6) 0.654(5) 0.155(2)
H3 H 0.204(6) 0.626(5) 0.0933(18)
C5 C -0.1085(6) 0.5969(6) 0.0750(2)
H4 H -0.10490 0.60210 0.02610
H5 H -0.10650 0.49560 0.08760
C6 C -0.2896(7) 0.6583(9) 0.0874(4)
H6 H -0.29180 0.65940 0.13590
H7 H -0.39850 0.60170 0.06480
H8 H -0.30090 0.75540 0.07010
C7 C 0.3088(5) 0.8617(4) 0.25254(15)
C8 C 0.4245(6) 0.7844(5) 0.30430(17)
H9 H 0.544(5) 0.754(4) 0.2983(15)
C9 C 0.3493(7) 0.7487(5) 0.36189(19)
H10 H 0.418(7) 0.703(6) 0.392(2)
C10 C 0.1660(7) 0.7876(6) 0.36998(19)
H11 H 0.111(5) 0.766(5) 0.4069(17)
C11 C 0.0488(6) 0.8645(5) 0.31976(18)
H12 H -0.078(5) 0.893(4) 0.3294(16)
C12 C 0.1201(5) 0.9013(5) 0.26171(17)
H13 H 0.044(5) 0.954(4) 0.2275(17)
N1 N 0.3677(4) 0.9368(4) 0.06943(13)
H14 H 0.457(5) 0.968(4) 0.0681(15)
O1 O 0.2725(3) 0.9329(3) -0.04672(11)
C13 C 0.2463(4) 0.9083(5) 0.01057(16)
O2 O 0.0852(3) 0.8443(3) 0.02486(10)

loop_
_atom_type_symbol
_atom_type_radius_bond
C 0.68
H 0.23
Cl 0.99
N 0.68
O 0.68
